data_7034373
loop_
_publ_author_name
'Yang, Jingying'
'Xie, Zuowei'

_publ_section_title
;
 Synthesis, structure and reactivity of rare-earth metallacarborane alkyls
 [\h(1):\h(5)-O(CH2)2C2B9H9]Ln(\s:\h(1)-CH2C6H4-o-NMe2)(THF)2.
;
_journal_issue 14
_journal_name_full 'Dalton transactions (Cambridge, England : 2003)'
_journal_page_first 6630
_journal_page_last 6637
_journal_paper_doi 10.1039/c5dt00095e
_journal_volume 44
_journal_year 2015
_chemical_formula_sum 'C33 H50 B9 N2 O4 Y'
_chemical_formula_weight 724.95
_chemical_name_systematic
; 
 ? 
;
_space_group_IT_number 2
_symmetry_cell_setting triclinic
_symmetry_space_group_name_Hall '-P 1'
_symmetry_space_group_name_H-M 'P -1'
_atom_sites_solution_hydrogens geom
_atom_sites_solution_primary direct
_atom_sites_solution_secondary difmap
_audit_creation_method SHELXL-97
_audit_update_record
;
2015-02-12 deposited with the CCDC.
2015-03-04 downloaded from the CCDC.
;
_cell_angle_alpha 91.918(2)
_cell_angle_beta 90.719(2)
_cell_angle_gamma 96.721(2)
_cell_formula_units_Z 4
_cell_length_a 14.8478(11)
_cell_length_b 15.4137(11)
_cell_length_c 19.8005(15)
_cell_measurement_reflns_used 102
_cell_measurement_temperature 293(2)
_cell_measurement_theta_max 14
_cell_measurement_theta_min -14
_cell_volume 4497.3(6)
_computing_cell_refinement 'BRUKER SMART CCD DIFFRACTOMETER'
_computing_data_collection 'BRUKER SMART CCD DIFFRACTOMETER'
_computing_data_reduction 'BRUKER SMART CCD DIFFRACTOMETER'
_computing_molecular_graphics 'BRUKER SHELXTL'
_computing_publication_material 'BRUKER SHELXTL'
_computing_structure_refinement 'SHELXL-97 (Sheldrick, 2008)'
_computing_structure_solution 'SHELXS-97 (Sheldrick, 2008)'
_diffrn_ambient_temperature 293(2)
_diffrn_measured_fraction_theta_full 0.995
_diffrn_measured_fraction_theta_max 0.995
_diffrn_measurement_device_type 'BRUKER SMART CCD DIFFRACTOMETER'
_diffrn_measurement_method 'PHI & OMEGA SCAN'
_diffrn_radiation_monochromator graphite
_diffrn_radiation_source 'fine-focus sealed tube'
_diffrn_radiation_type MoK\a
_diffrn_radiation_wavelength 0.71073
_diffrn_reflns_av_R_equivalents 0.1237
_diffrn_reflns_av_sigmaI/netI 0.2498
_diffrn_reflns_limit_h_max 11
_diffrn_reflns_limit_h_min -17
_diffrn_reflns_limit_k_max 18
_diffrn_reflns_limit_k_min -17
_diffrn_reflns_limit_l_max 23
_diffrn_reflns_limit_l_min -22
_diffrn_reflns_number 25149
_diffrn_reflns_theta_full 25.25
_diffrn_reflns_theta_max 25.25
_diffrn_reflns_theta_min 1.03
_exptl_absorpt_coefficient_mu 1.329
_exptl_absorpt_correction_T_max 1.000000
_exptl_absorpt_correction_T_min 0.499252
_exptl_absorpt_correction_type multi-scan
_exptl_crystal_colour colourless
_exptl_crystal_density_diffrn 1.071
_exptl_crystal_density_method 'not measured'
_exptl_crystal_description block
_exptl_crystal_F_000 1512
_exptl_crystal_size_max 0.50
_exptl_crystal_size_mid 0.40
_exptl_crystal_size_min 0.30
_platon_squeeze_details ' '
_refine_diff_density_max 1.063
_refine_diff_density_min -0.802
_refine_diff_density_rms 0.133
_refine_ls_extinction_method none
_refine_ls_goodness_of_fit_ref 1.017
_refine_ls_hydrogen_treatment riding
_refine_ls_matrix_type full
_refine_ls_number_parameters 883
_refine_ls_number_reflns 16221
_refine_ls_number_restraints 0
_refine_ls_restrained_S_all 1.017
_refine_ls_R_factor_all 0.1792
_refine_ls_R_factor_gt 0.0994
_refine_ls_shift/su_max 0.009
_refine_ls_shift/su_mean 0.000
_refine_ls_structure_factor_coef Fsqd
_refine_ls_weighting_details 'calc w=1/[\s^2^(Fo^2^)+(0.1068P)^2^+0.0000P] where P=(Fo^2^+2Fc^2^)/3'
_refine_ls_weighting_scheme calc
_refine_ls_wR_factor_gt 0.2658
_refine_ls_wR_factor_ref 0.2938
_reflns_number_gt 5746
_reflns_number_total 16221
_reflns_threshold_expression >2sigma(I)
_cod_data_source_file c5dt00095e1.cif
_cod_data_source_block 6a
_cod_depositor_comments
;
The following automatic conversions were performed:

'_symmetry_cell_setting' value 'Triclinic' changed to 'triclinic'
according to
/usr/data/users/saulius/crontab/automatic-downloads/rss-feeds/RSC/lib/dictionaries/cif_core.dic
dictionary named 'cif_core.dic' version 2.4.2 from 2011-04-26.

Automatic conversion script
Id: cif_fix_values 3105 2015-03-04 15:46:00Z robertas 

 Adding full bibliography for 7034370--7034375.cif.
;
_cod_original_sg_symbol_H-M P-1
_cod_database_code 7034373

loop_
_symmetry_equiv_pos_as_xyz
'x, y, z'
'-x, -y, -z'

loop_
_atom_site_label
_atom_site_type_symbol
_atom_site_fract_x
_atom_site_fract_y
_atom_site_fract_z
_atom_site_U_iso_or_equiv
_atom_site_adp_type
_atom_site_occupancy
_atom_site_symmetry_multiplicity
_atom_site_calc_flag
_atom_site_refinement_flags
Y1 Y 0.87270(6) 0.71304(6) 0.57858(5) 0.0469(3) Uani 1 1 d .
Y1' Y 0.86982(6) 0.21095(6) 0.92600(5) 0.0453(3) Uani 1 1 d .
N1' N 0.8371(5) 0.0563(5) 0.8856(4) 0.050(2) Uani 1 1 d .
N2' N 0.4590(7) 0.0638(7) 0.7597(7) 0.096(4) Uani 1 1 d .
N1 N 0.8374(5) 0.5587(5) 0.6107(4) 0.052(2) Uani 1 1 d .
N2 N 0.4449(7) 0.5584(7) 0.6894(7) 0.094(3) Uani 1 1 d .
O1 O 0.7825(5) 0.8527(4) 0.5656(4) 0.072(2) Uani 1 1 d .
O2 O 0.7763(4) 0.6978(4) 0.6547(3) 0.0569(18) Uani 1 1 d .
O3 O 1.0152(4) 0.6695(4) 0.6103(3) 0.0564(18) Uani 1 1 d .
O4 O 0.9533(5) 0.8349(4) 0.6378(4) 0.076(2) Uani 1 1 d .
O1' O 0.7703(5) 0.3419(5) 0.9478(4) 0.073(2) Uani 1 1 d .
O2' O 0.7775(4) 0.1924(4) 0.8432(3) 0.0536(17) Uani 1 1 d .
O3' O 1.0160(4) 0.1764(4) 0.8982(3) 0.0590(18) Uani 1 1 d .
O4' O 0.9422(5) 0.3364(4) 0.8714(3) 0.069(2) Uani 1 1 d .
C1' C 0.8518(7) 0.3120(7) 1.0462(5) 0.065(3) Uani 1 1 d .
C2' C 0.7613(6) 0.2431(7) 1.0351(6) 0.068(3) Uani 1 1 d .
C11' C 0.8325(9) 0.3889(6) 1.0007(5) 0.078(4) Uani 1 1 d .
H11A H 0.8031 0.4325 1.0258 0.094 Uiso 1 1 calc R
H11B H 0.8877 0.4165 0.9811 0.094 Uiso 1 1 calc R
C12' C 0.7006(7) 0.2916(8) 0.9824(6) 0.075(3) Uani 1 1 d .
H12A H 0.6646 0.2501 0.9522 0.090 Uiso 1 1 calc R
H12D H 0.6612 0.3283 1.0057 0.090 Uiso 1 1 calc R
C13' C 0.8786(7) -0.0122(7) 0.9084(5) 0.061(3) Uani 1 1 d .
H13A H 0.9255 -0.0014 0.9402 0.073 Uiso 1 1 calc R
C14' C 0.8535(8) -0.0935(7) 0.8862(5) 0.070(3) Uani 1 1 d .
H14A H 0.8818 -0.1382 0.9047 0.084 Uiso 1 1 calc R
C15' C 0.7853(8) -0.1158(7) 0.8354(6) 0.080(4) Uani 1 1 d .
H15A H 0.7704 -0.1728 0.8184 0.096 Uiso 1 1 calc R
C16' C 0.7432(7) -0.0472(6) 0.8133(5) 0.069(3) Uani 1 1 d .
H16A H 0.6956 -0.0571 0.7820 0.083 Uiso 1 1 calc R
C17' C 0.7724(6) 0.0389(6) 0.8384(5) 0.054(3) Uani 1 1 d .
C18' C 0.7297(7) 0.1201(6) 0.8131(5) 0.056(3) Uani 1 1 d .
C19' C 0.7448(7) 0.1204(6) 0.7346(5) 0.052(3) Uani 1 1 d .
C20' C 0.6847(8) 0.0722(7) 0.6908(6) 0.072(3) Uani 1 1 d .
H20A H 0.6312 0.0432 0.7070 0.086 Uiso 1 1 calc R
C21' C 0.7040(10) 0.0665(9) 0.6207(7) 0.097(4) Uani 1 1 d .
H21A H 0.6613 0.0363 0.5911 0.116 Uiso 1 1 calc R
C22' C 0.7810(11) 0.1031(8) 0.5970(7) 0.093(5) Uani 1 1 d .
H22A H 0.7938 0.0980 0.5513 0.111 Uiso 1 1 calc R
C23' C 0.8406(10) 0.1481(9) 0.6401(8) 0.106(5) Uani 1 1 d .
H23A H 0.8956 0.1734 0.6237 0.127 Uiso 1 1 calc R
C24' C 0.8228(7) 0.1589(7) 0.7116(6) 0.062(3) Uani 1 1 d .
H24A H 0.8646 0.1917 0.7404 0.074 Uiso 1 1 calc R
C25' C 0.6275(6) 0.1109(6) 0.8300(5) 0.049(2) Uani 1 1 d .
H25A H 0.6004 0.0530 0.8149 0.059 Uiso 1 1 calc R
H25B H 0.6218 0.1150 0.8788 0.059 Uiso 1 1 calc R
C26' C 0.5750(7) 0.1764(7) 0.7998(5) 0.064(3) Uani 1 1 d .
C27' C 0.6053(7) 0.2668(7) 0.8058(5) 0.063(3) Uani 1 1 d .
H27A H 0.6569 0.2834 0.8323 0.076 Uiso 1 1 calc R
C28' C 0.5670(9) 0.3297(8) 0.7772(6) 0.082(4) Uani 1 1 d .
H28A H 0.5909 0.3880 0.7827 0.098 Uiso 1 1 calc R
C29' C 0.4863(12) 0.3034(12) 0.7369(9) 0.143(7) Uani 1 1 d .
H29A H 0.4534 0.3457 0.7197 0.171 Uiso 1 1 calc R
C30' C 0.4558(11) 0.2119(11) 0.7232(12) 0.213(13) Uani 1 1 d .
H30A H 0.4128 0.1937 0.6895 0.255 Uiso 1 1 calc R
C31' C 0.4946(8) 0.1519(8) 0.7633(7) 0.085(4) Uani 1 1 d .
C32' C 0.4092(12) 0.0426(11) 0.6899(12) 0.239(14) Uani 1 1 d .
H32A H 0.4480 0.0642 0.6542 0.358 Uiso 1 1 calc R
H32B H 0.3545 0.0702 0.6889 0.358 Uiso 1 1 calc R
H32C H 0.3945 -0.0195 0.6837 0.358 Uiso 1 1 calc R
C33' C 0.4081(10) 0.0326(10) 0.8134(9) 0.137(7) Uani 1 1 d .
H33A H 0.4414 0.0478 0.8549 0.206 Uiso 1 1 calc R
H33B H 0.3953 -0.0298 0.8086 0.206 Uiso 1 1 calc R
H33C H 0.3522 0.0582 0.8143 0.206 Uiso 1 1 calc R
C34' C 1.0921(8) 0.1649(8) 0.9399(6) 0.085(4) Uani 1 1 d .
H34A H 1.0742 0.1229 0.9741 0.102 Uiso 1 1 calc R
H34B H 1.1151 0.2200 0.9625 0.102 Uiso 1 1 calc R
C35' C 1.1659(9) 0.1320(11) 0.8960(9) 0.142(7) Uani 1 1 d .
H35A H 1.2189 0.1753 0.8957 0.171 Uiso 1 1 calc R
H35D H 1.1839 0.0783 0.9131 0.171 Uiso 1 1 calc R
C36' C 1.1262(10) 0.1167(11) 0.8270(8) 0.131(6) Uani 1 1 d .
H36A H 1.1152 0.0545 0.8161 0.157 Uiso 1 1 calc R
H36B H 1.1672 0.1438 0.7940 0.157 Uiso 1 1 calc R
C37' C 1.0367(8) 0.1574(8) 0.8266(6) 0.086(4) Uani 1 1 d .
H37A H 1.0429 0.2107 0.8016 0.103 Uiso 1 1 calc R
H37B H 0.9885 0.1170 0.8057 0.103 Uiso 1 1 calc R
C38' C 1.0340(8) 0.3816(8) 0.8783(7) 0.096(4) Uani 1 1 d .
H38A H 1.0781 0.3408 0.8850 0.115 Uiso 1 1 calc R
H38B H 1.0389 0.4245 0.9156 0.115 Uiso 1 1 calc R
C39' C 1.0464(12) 0.4255(10) 0.8102(8) 0.137(6) Uani 1 1 d .
H39A H 1.0874 0.4792 0.8153 0.164 Uiso 1 1 calc R
H39B H 1.0718 0.3869 0.7777 0.164 Uiso 1 1 calc R
C40' C 0.9595(10) 0.4436(9) 0.7874(8) 0.119(6) Uani 1 1 d .
H40A H 0.9538 0.4341 0.7388 0.143 Uiso 1 1 calc R
H40B H 0.9517 0.5041 0.7982 0.143 Uiso 1 1 calc R
C41' C 0.8896(9) 0.3850(8) 0.8213(6) 0.094(4) Uani 1 1 d .
H41A H 0.8563 0.3445 0.7889 0.113 Uiso 1 1 calc R
H41B H 0.8471 0.4184 0.8446 0.113 Uiso 1 1 calc R
B3 B 0.9413(8) 0.7587(9) 0.4561(6) 0.062(3) Uani 1 1 d .
H3 H 1.0113 0.7804 0.4735 0.074 Uiso 1 1 calc R
B4 B 0.8984(8) 0.6536(7) 0.4536(5) 0.050(3) Uani 1 1 d .
H4 H 0.9387 0.6008 0.4664 0.060 Uiso 1 1 calc R
B5 B 0.7829(8) 0.6502(8) 0.4649(6) 0.057(3) Uani 1 1 d .
H5 H 0.7419 0.5946 0.4872 0.069 Uiso 1 1 calc R
B6 B 0.7812(9) 0.8109(9) 0.4002(7) 0.081(5) Uani 1 1 d .
H6 H 0.7429 0.8639 0.3842 0.097 Uiso 1 1 calc R
B7 B 0.9015(9) 0.8149(9) 0.3870(7) 0.077(4) Uani 1 1 d .
H7 H 0.9417 0.8692 0.3625 0.092 Uiso 1 1 calc R
B8 B 0.9222(9) 0.7099(8) 0.3786(6) 0.059(3) Uani 1 1 d .
H8 H 0.9775 0.6942 0.3456 0.071 Uiso 1 1 calc R
B9 B 0.8202(8) 0.6392(9) 0.3855(6) 0.066(4) Uani 1 1 d .
H9 H 0.8069 0.5762 0.3574 0.079 Uiso 1 1 calc R
B10 B 0.7316(10) 0.7037(8) 0.3987(7) 0.077(4) Uani 1 1 d .
H10 H 0.6610 0.6856 0.3813 0.092 Uiso 1 1 calc R
B11 B 0.8233(9) 0.7405(9) 0.3440(6) 0.065(4) Uani 1 1 d .
H11 H 0.8130 0.7449 0.2892 0.078 Uiso 1 1 calc R
B3' B 0.7779(9) 0.1420(8) 1.0332(6) 0.063(4) Uani 1 1 d .
H3' H 0.7352 0.0889 1.0056 0.076 Uiso 1 1 calc R
B4' B 0.8984(8) 0.1469(8) 1.0488(5) 0.053(3) Uani 1 1 d .
H4' H 0.9391 0.0945 1.0337 0.063 Uiso 1 1 calc R
B5' B 0.9385(8) 0.2593(7) 1.0507(6) 0.057(3) Uani 1 1 d .
H5' H 1.0065 0.2846 1.0337 0.068 Uiso 1 1 calc R
B6' B 0.7771(11) 0.3019(11) 1.1136(7) 0.095(5) Uani 1 1 d .
H6' H 0.7372 0.3522 1.1343 0.114 Uiso 1 1 calc R
B7' B 0.7322(10) 0.1909(8) 1.1052(7) 0.071(4) Uani 1 1 d .
H7' H 0.6625 0.1688 1.1205 0.085 Uiso 1 1 calc R
B8' B 0.8232(9) 0.1276(8) 1.1184(7) 0.069(4) Uani 1 1 d .
H8' H 0.8150 0.0647 1.1436 0.082 Uiso 1 1 calc R
B9' B 0.9259(9) 0.2027(8) 1.1298(6) 0.068(4) Uani 1 1 d .
H9' H 0.9831 0.1889 1.1620 0.082 Uiso 1 1 calc R
B10' B 0.8924(9) 0.3138(9) 1.1232(7) 0.079(4) Uani 1 1 d .
H10' H 0.9286 0.3715 1.1499 0.095 Uiso 1 1 calc R
B11' B 0.8176(9) 0.2303(10) 1.1636(7) 0.078(4) Uani 1 1 d .
H11' H 0.8050 0.2326 1.2182 0.094 Uiso 1 1 calc R
C1 C 0.7643(7) 0.7532(7) 0.4713(6) 0.067(3) Uani 1 1 d .
C2 C 0.8562(7) 0.8149(7) 0.4681(5) 0.057(3) Uani 1 1 d .
C11 C 0.7093(7) 0.8030(7) 0.5245(6) 0.078(4) Uani 1 1 d .
H11C H 0.6717 0.8415 0.5027 0.094 Uiso 1 1 calc R
H11D H 0.6714 0.7625 0.5516 0.094 Uiso 1 1 calc R
C12 C 0.8468(8) 0.8956(7) 0.5148(6) 0.077(3) Uani 1 1 d .
H12B H 0.9044 0.9194 0.5355 0.092 Uiso 1 1 calc R
H12C H 0.8207 0.9410 0.4912 0.092 Uiso 1 1 calc R
C13 C 0.8776(8) 0.4893(7) 0.5866(5) 0.072(3) Uani 1 1 d .
H13B H 0.9254 0.4994 0.5568 0.086 Uiso 1 1 calc R
C14 C 0.8502(8) 0.4039(7) 0.6046(6) 0.073(3) Uani 1 1 d .
H14B H 0.8807 0.3585 0.5880 0.087 Uiso 1 1 calc R
C15 C 0.7778(9) 0.3863(7) 0.6470(6) 0.078(4) Uani 1 1 d .
H15B H 0.7591 0.3297 0.6599 0.093 Uiso 1 1 calc R
C16 C 0.7343(7) 0.4553(7) 0.6697(6) 0.078(4) Uani 1 1 d .
H16B H 0.6827 0.4453 0.6958 0.094 Uiso 1 1 calc R
C17 C 0.7687(6) 0.5430(6) 0.6530(5) 0.051(3) Uani 1 1 d .
C18 C 0.7277(7) 0.6237(6) 0.6788(5) 0.055(3) Uani 1 1 d .
C19 C 0.7354(7) 0.6228(6) 0.7575(5) 0.051(3) Uani 1 1 d .
C20 C 0.6688(7) 0.5823(7) 0.7980(6) 0.076(3) Uani 1 1 d .
H20B H 0.6133 0.5585 0.7791 0.091 Uiso 1 1 calc R
C21 C 0.6852(13) 0.5773(10) 0.8666(7) 0.127(6) Uani 1 1 d .
H21B H 0.6417 0.5504 0.8949 0.152 Uiso 1 1 calc R
C22 C 0.7739(12) 0.6163(9) 0.8927(8) 0.100(5) Uani 1 1 d .
H22B H 0.7865 0.6137 0.9387 0.120 Uiso 1 1 calc R
C23 C 0.8334(8) 0.6529(8) 0.8558(7) 0.074(4) Uani 1 1 d .
H23B H 0.8886 0.6776 0.8746 0.088 Uiso 1 1 calc R
C24 C 0.8177(6) 0.6567(6) 0.7876(6) 0.056(3) Uani 1 1 d .
H24B H 0.8634 0.6828 0.7607 0.067 Uiso 1 1 calc R
C25 C 0.6249(6) 0.6154(7) 0.6530(5) 0.064(3) Uani 1 1 d .
H25C H 0.6250 0.6203 0.6043 0.077 Uiso 1 1 calc R
H25D H 0.5971 0.5570 0.6623 0.077 Uiso 1 1 calc R
C26 C 0.5652(6) 0.6789(7) 0.6813(5) 0.056(3) Uani 1 1 d .
C27 C 0.5953(7) 0.7676(7) 0.6917(6) 0.068(3) Uani 1 1 d .
H27B H 0.6533 0.7897 0.6788 0.082 Uiso 1 1 calc R
C28 C 0.5393(9) 0.8218(7) 0.7207(6) 0.080(4) Uani 1 1 d .
H28B H 0.5620 0.8802 0.7283 0.096 Uiso 1 1 calc R
C29 C 0.4545(9) 0.7969(9) 0.7390(7) 0.095(4) Uani 1 1 d .
H29C H 0.4180 0.8354 0.7589 0.114 Uiso 1 1 calc R
C30 C 0.4243(8) 0.7078(9) 0.7258(7) 0.095(4) Uani 1 1 d .
H30B H 0.3648 0.6877 0.7363 0.114 Uiso 1 1 calc R
C31 C 0.4770(8) 0.6494(7) 0.6985(7) 0.080(4) Uani 1 1 d .
C32 C 0.4264(10) 0.5352(9) 0.6138(12) 0.181(11) Uani 1 1 d .
H32D H 0.4769 0.5595 0.5880 0.272 Uiso 1 1 calc R
H32E H 0.3725 0.5588 0.5994 0.272 Uiso 1 1 calc R
H32F H 0.4181 0.4728 0.6069 0.272 Uiso 1 1 calc R
C33 C 0.3654(10) 0.5244(9) 0.7302(9) 0.145(7) Uani 1 1 d .
H33D H 0.3494 0.4633 0.7193 0.218 Uiso 1 1 calc R
H33E H 0.3150 0.5556 0.7200 0.218 Uiso 1 1 calc R
H33F H 0.3807 0.5323 0.7774 0.218 Uiso 1 1 calc R
C34 C 1.0323(7) 0.6496(8) 0.6805(5) 0.074(3) Uani 1 1 d .
H34C H 0.9802 0.6151 0.6991 0.088 Uiso 1 1 calc R
H34D H 1.0463 0.7028 0.7081 0.088 Uiso 1 1 calc R
C35 C 1.1119(8) 0.5989(9) 0.6774(6) 0.097(4) Uani 1 1 d .
H35B H 1.1500 0.6105 0.7176 0.116 Uiso 1 1 calc R
H35C H 1.0924 0.5367 0.6730 0.116 Uiso 1 1 calc R
C36 C 1.1596(8) 0.6298(10) 0.6179(7) 0.118(6) Uani 1 1 d .
H36C H 1.2029 0.6803 0.6298 0.142 Uiso 1 1 calc R
H36D H 1.1923 0.5843 0.5985 0.142 Uiso 1 1 calc R
C37 C 1.0937(7) 0.6532(7) 0.5697(5) 0.069(3) Uani 1 1 d .
H37C H 1.0776 0.6059 0.5366 0.083 Uiso 1 1 calc R
H37D H 1.1171 0.7052 0.5463 0.083 Uiso 1 1 calc R
C38 C 0.9094(10) 0.8840(9) 0.6922(7) 0.113(5) Uani 1 1 d .
H38C H 0.8563 0.9075 0.6747 0.136 Uiso 1 1 calc R
H38D H 0.8916 0.8465 0.7293 0.136 Uiso 1 1 calc R
C39 C 0.9811(12) 0.9556(9) 0.7144(8) 0.136(6) Uani 1 1 d .
H39C H 0.9799 0.9629 0.7632 0.163 Uiso 1 1 calc R
H39D H 0.9672 1.0098 0.6953 0.163 Uiso 1 1 calc R
C40 C 1.0793(14) 0.9389(11) 0.6931(8) 0.155(8) Uani 1 1 d .
H40C H 1.1100 0.9083 0.7269 0.186 Uiso 1 1 calc R
H40D H 1.1167 0.9920 0.6815 0.186 Uiso 1 1 calc R
C41 C 1.0473(7) 0.8782(9) 0.6286(7) 0.100(4) Uani 1 1 d .
H41C H 1.0491 0.9132 0.5887 0.120 Uiso 1 1 calc R
H41D H 1.0883 0.8341 0.6220 0.120 Uiso 1 1 calc R

loop_
_atom_site_aniso_label
_atom_site_aniso_U_11
_atom_site_aniso_U_22
_atom_site_aniso_U_33
_atom_site_aniso_U_23
_atom_site_aniso_U_13
_atom_site_aniso_U_12
Y1 0.0419(6) 0.0506(6) 0.0486(7) 0.0026(5) 0.0006(5) 0.0071(5)
Y1' 0.0428(6) 0.0468(6) 0.0460(6) 0.0028(4) -0.0073(4) 0.0044(5)
N1' 0.044(5) 0.052(5) 0.053(5) 0.003(4) -0.020(4) 0.012(4)
N2' 0.069(8) 0.070(7) 0.145(11) -0.007(7) -0.030(7) 0.003(6)
N1 0.056(6) 0.053(5) 0.051(5) 0.007(4) -0.001(4) 0.016(4)
N2 0.054(7) 0.068(7) 0.160(12) -0.007(7) 0.007(7) 0.004(6)
O1 0.072(5) 0.067(5) 0.076(6) -0.002(4) 0.004(4) 0.009(4)
O2 0.044(4) 0.054(4) 0.071(5) 0.002(3) 0.024(3) -0.007(3)
O3 0.057(4) 0.065(4) 0.051(5) -0.004(3) -0.009(3) 0.023(4)
O4 0.080(6) 0.066(5) 0.077(6) -0.020(4) 0.013(4) -0.007(4)
O1' 0.077(6) 0.065(5) 0.081(6) 0.014(4) -0.009(5) 0.019(4)
O2' 0.045(4) 0.043(4) 0.071(5) -0.002(3) -0.009(3) 0.001(3)
O3' 0.057(5) 0.060(4) 0.061(5) 0.010(4) -0.002(4) 0.010(4)
O4' 0.062(5) 0.068(5) 0.074(5) 0.016(4) -0.012(4) -0.011(4)
C1' 0.064(8) 0.064(7) 0.062(8) -0.013(6) 0.001(6) -0.001(6)
C2' 0.023(6) 0.073(7) 0.106(10) 0.000(7) 0.008(6) 0.001(5)
C11' 0.123(11) 0.044(6) 0.070(8) 0.000(6) 0.000(8) 0.015(7)
C12' 0.053(7) 0.098(9) 0.074(9) -0.006(7) -0.005(6) 0.017(7)
C13' 0.051(7) 0.052(7) 0.080(8) 0.007(6) -0.020(6) 0.009(5)
C14' 0.074(8) 0.067(8) 0.074(8) 0.003(6) -0.019(7) 0.036(7)
C15' 0.068(8) 0.071(8) 0.102(10) -0.004(7) -0.013(7) 0.013(7)
C16' 0.065(8) 0.047(6) 0.094(9) 0.006(6) -0.049(7) 0.005(6)
C17' 0.040(6) 0.055(6) 0.068(7) 0.003(5) -0.006(5) 0.008(5)
C18' 0.066(7) 0.047(6) 0.055(7) 0.008(5) -0.015(6) 0.012(6)
C19' 0.051(7) 0.051(6) 0.059(7) 0.020(5) 0.003(6) 0.019(5)
C20' 0.077(9) 0.083(8) 0.050(8) -0.010(6) -0.011(6) -0.008(7)
C21' 0.092(11) 0.098(10) 0.098(13) 0.007(9) 0.000(9) -0.004(9)
C22' 0.113(13) 0.096(10) 0.060(9) -0.013(8) -0.031(9) -0.014(9)
C23' 0.115(13) 0.108(11) 0.110(12) 0.068(10) 0.062(10) 0.057(10)
C24' 0.042(7) 0.080(8) 0.068(8) 0.027(6) 0.000(6) 0.020(6)
C25' 0.047(6) 0.048(6) 0.052(6) 0.016(5) -0.007(5) 0.003(5)
C26' 0.040(6) 0.084(8) 0.071(8) 0.023(6) -0.008(5) 0.019(6)
C27' 0.060(7) 0.058(7) 0.075(8) 0.014(6) 0.000(6) 0.017(6)
C28' 0.074(9) 0.080(9) 0.097(10) 0.022(7) 0.018(8) 0.025(8)
C29' 0.134(16) 0.160(17) 0.157(16) 0.036(13) 0.018(13) 0.102(14)
C30' 0.107(14) 0.095(12) 0.43(4) 0.065(17) -0.167(19) 0.007(10)
C31' 0.068(9) 0.065(8) 0.124(11) 0.014(7) -0.035(8) 0.011(7)
C32' 0.19(2) 0.149(15) 0.37(3) -0.127(18) -0.22(2) 0.075(14)
C33' 0.084(12) 0.116(13) 0.22(2) 0.001(13) 0.029(12) 0.023(10)
C34' 0.078(9) 0.098(9) 0.080(9) -0.005(7) -0.033(7) 0.017(7)
C35' 0.060(10) 0.188(17) 0.178(18) -0.092(14) 0.001(10) 0.043(10)
C36' 0.109(13) 0.188(17) 0.108(13) 0.046(12) 0.012(10) 0.057(12)
C37' 0.085(9) 0.103(9) 0.079(10) 0.009(7) 0.000(7) 0.050(8)
C38' 0.065(9) 0.096(9) 0.115(12) 0.015(8) -0.019(8) -0.032(7)
C39' 0.144(17) 0.119(13) 0.132(15) 0.037(11) 0.009(12) -0.057(12)
C40' 0.086(11) 0.120(12) 0.157(15) 0.081(11) 0.010(11) 0.006(10)
C41' 0.120(12) 0.083(9) 0.090(10) 0.045(7) -0.007(8) 0.046(8)
B3 0.041(7) 0.097(10) 0.046(8) 0.005(7) 0.001(6) 0.000(7)
B4 0.058(8) 0.058(7) 0.037(7) 0.006(5) -0.013(6) 0.014(6)
B5 0.067(9) 0.058(8) 0.047(8) 0.010(6) -0.007(6) 0.005(7)
B6 0.068(10) 0.101(11) 0.077(10) 0.031(9) -0.032(8) 0.024(8)
B7 0.067(10) 0.093(10) 0.079(11) 0.034(8) 0.021(8) 0.030(8)
B8 0.070(9) 0.072(8) 0.043(7) 0.018(6) 0.012(6) 0.032(7)
B9 0.067(9) 0.078(9) 0.053(8) 0.009(7) -0.025(7) 0.015(8)
B10 0.089(11) 0.066(9) 0.076(10) 0.003(7) -0.048(9) 0.014(8)
B11 0.064(9) 0.097(10) 0.044(8) 0.018(7) -0.003(6) 0.038(8)
B3' 0.075(10) 0.052(7) 0.065(9) 0.004(6) 0.013(7) 0.014(7)
B4' 0.044(7) 0.072(8) 0.043(7) -0.005(6) -0.004(5) 0.014(6)
B5' 0.038(7) 0.065(8) 0.065(9) -0.008(6) -0.010(6) 0.000(6)
B6' 0.098(13) 0.132(14) 0.050(9) -0.036(9) 0.001(8) 0.010(11)
B7' 0.084(11) 0.052(8) 0.074(10) 0.001(7) 0.020(8) -0.001(7)
B8' 0.072(10) 0.063(8) 0.066(9) 0.004(7) -0.009(7) -0.009(7)
B9' 0.064(9) 0.082(9) 0.060(9) 0.010(7) 0.001(7) 0.011(7)
B10' 0.070(10) 0.094(10) 0.067(10) -0.039(8) 0.003(8) -0.005(8)
B11' 0.068(10) 0.121(12) 0.049(9) -0.010(8) -0.011(7) 0.035(9)
C1 0.047(7) 0.075(8) 0.080(9) 0.006(6) -0.001(6) 0.016(6)
C2 0.047(7) 0.072(7) 0.052(7) 0.002(5) -0.010(5) 0.002(6)
C11 0.059(8) 0.080(8) 0.102(10) 0.028(7) 0.017(7) 0.026(7)
C12 0.077(9) 0.065(7) 0.089(10) 0.009(7) -0.003(7) 0.009(7)
C13 0.096(9) 0.058(7) 0.070(8) 0.016(6) 0.019(7) 0.040(7)
C14 0.079(9) 0.058(7) 0.084(9) -0.005(6) 0.008(7) 0.019(6)
C15 0.101(10) 0.050(7) 0.085(9) 0.003(6) 0.032(8) 0.020(7)
C16 0.062(8) 0.077(8) 0.100(10) 0.033(7) 0.025(7) 0.016(7)
C17 0.027(5) 0.060(7) 0.067(7) -0.005(5) 0.004(5) 0.012(5)
C18 0.048(6) 0.061(7) 0.053(7) -0.004(5) 0.000(5) 0.001(5)
C19 0.045(6) 0.051(6) 0.056(7) -0.002(5) -0.005(5) 0.004(5)
C20 0.051(7) 0.085(8) 0.089(10) 0.014(7) 0.022(7) -0.006(6)
C21 0.183(18) 0.146(14) 0.062(10) 0.047(10) 0.063(11) 0.047(13)
C22 0.110(13) 0.105(11) 0.090(12) -0.005(9) -0.044(11) 0.043(10)
C23 0.045(7) 0.102(10) 0.076(10) 0.013(8) 0.006(7) 0.013(7)
C24 0.034(6) 0.064(7) 0.072(8) -0.007(6) -0.005(5) 0.017(5)
C25 0.036(6) 0.084(8) 0.070(8) 0.003(6) -0.005(5) -0.001(6)
C26 0.031(6) 0.067(7) 0.074(8) 0.000(6) -0.005(5) 0.017(6)
C27 0.048(7) 0.067(8) 0.088(9) -0.007(6) 0.007(6) 0.003(6)
C28 0.093(10) 0.051(7) 0.097(10) -0.028(6) -0.010(8) 0.018(7)
C29 0.057(9) 0.106(11) 0.121(12) -0.020(9) 0.015(8) 0.009(8)
C30 0.036(7) 0.084(9) 0.170(14) 0.004(9) 0.018(8) 0.027(7)
C31 0.050(8) 0.061(8) 0.132(12) 0.014(7) -0.006(7) 0.012(7)
C32 0.088(12) 0.066(10) 0.38(3) -0.020(14) -0.101(17) 0.005(8)
C33 0.098(12) 0.096(11) 0.24(2) 0.038(12) 0.059(12) -0.016(9)
C34 0.066(8) 0.104(9) 0.054(8) -0.008(6) -0.002(6) 0.027(7)
C35 0.079(9) 0.134(12) 0.087(10) 0.021(9) 0.012(8) 0.044(9)
C36 0.063(9) 0.176(15) 0.133(13) 0.080(11) 0.024(9) 0.066(9)
C37 0.047(7) 0.094(8) 0.070(8) 0.001(6) 0.015(6) 0.029(6)
C38 0.109(12) 0.102(11) 0.132(14) -0.011(9) 0.048(10) 0.027(9)
C39 0.165(17) 0.074(9) 0.148(15) -0.049(9) -0.033(13) -0.051(11)
C40 0.23(2) 0.154(16) 0.097(13) 0.005(11) 0.015(14) 0.111(16)
C41 0.048(8) 0.141(12) 0.099(11) -0.005(9) 0.005(7) -0.039(8)

loop_
_atom_type_symbol
_atom_type_description
_atom_type_scat_dispersion_real
_atom_type_scat_dispersion_imag
_atom_type_scat_source
C C 0.0033 0.0016 'International Tables Vol C Tables 4.2.6.8 and 6.1.1.4'
H H 0.0000 0.0000 'International Tables Vol C Tables 4.2.6.8 and 6.1.1.4'
B B 0.0013 0.0007 'International Tables Vol C Tables 4.2.6.8 and 6.1.1.4'
N N 0.0061 0.0033 'International Tables Vol C Tables 4.2.6.8 and 6.1.1.4'
O O 0.0106 0.0060 'International Tables Vol C Tables 4.2.6.8 and 6.1.1.4'
Y Y -2.7962 3.5667 'International Tables Vol C Tables 4.2.6.8 and 6.1.1.4'

loop_
_geom_angle_atom_site_label_1
_geom_angle_atom_site_label_2
_geom_angle_atom_site_label_3
_geom_angle
O2 Y1 O4 91.5(2)
O2 Y1 O3 113.4(2)
O4 Y1 O3 73.7(2)
O2 Y1 N1 67.3(3)
O4 Y1 N1 130.9(3)
O3 Y1 N1 75.4(2)
O2 Y1 B4 139.5(3)
O4 Y1 B4 128.2(3)
O3 Y1 B4 88.6(3)
N1 Y1 B4 87.8(3)
O2 Y1 O1 77.0(2)
O4 Y1 O1 70.8(2)
O3 Y1 O1 143.3(2)
N1 Y1 O1 137.2(3)
B4 Y1 O1 105.9(3)
O2 Y1 B5 104.8(3)
O4 Y1 B5 147.5(3)
O3 Y1 B5 122.2(3)
N1 Y1 B5 81.6(3)
B4 Y1 B5 37.7(4)
O1 Y1 B5 85.4(3)
O2 Y1 B3 157.1(3)
O4 Y1 B3 94.2(3)
O3 Y1 B3 89.5(3)
N1 Y1 B3 122.7(3)
B4 Y1 B3 36.1(4)
O1 Y1 B3 84.0(3)
B5 Y1 B3 60.6(4)
O2 Y1 C2 123.5(3)
O4 Y1 C2 89.7(3)
O3 Y1 C2 121.0(3)
N1 Y1 C2 139.3(3)
B4 Y1 C2 58.3(3)
O1 Y1 C2 50.5(3)
B5 Y1 C2 57.9(3)
B3 Y1 C2 34.6(3)
O2 Y1 C1 100.3(3)
O4 Y1 C1 115.4(3)
O3 Y1 C1 145.2(3)
N1 Y1 C1 111.9(3)
B4 Y1 C1 58.8(3)
O1 Y1 C1 51.4(3)
B5 Y1 C1 34.9(3)
B3 Y1 C1 57.4(3)
C2 Y1 C1 33.0(3)
O2' Y1' O3' 112.8(2)
O2' Y1' O4' 87.8(2)
O3' Y1' O4' 74.4(2)
O2' Y1' N1' 66.4(2)
O3' Y1' N1' 78.3(2)
O4' Y1' N1' 130.9(3)
O2' Y1' O1' 78.7(2)
O3' Y1' O1' 144.2(2)
O4' Y1' O1' 72.2(2)
N1' Y1' O1' 134.9(2)
O2' Y1' B4' 140.6(3)
O3' Y1' B4' 86.9(3)
O4' Y1' B4' 131.3(3)
N1' Y1' B4' 86.1(3)
O1' Y1' B4' 105.7(3)
O2' Y1' B5' 160.0(3)
O3' Y1' B5' 87.1(3)
O4' Y1' B5' 95.4(3)
N1' Y1' B5' 123.2(3)
O1' Y1' B5' 83.5(3)
B4' Y1' B5' 38.1(3)
O2' Y1' B3' 105.7(3)
O3' Y1' B3' 122.3(3)
O4' Y1' B3' 149.2(3)
N1' Y1' B3' 79.8(3)
O1' Y1' B3' 83.3(3)
B4' Y1' B3' 38.9(4)
B5' Y1' B3' 62.9(4)
O2' Y1' C2' 103.8(3)
O3' Y1' C2' 142.4(3)
O4' Y1' C2' 116.6(3)
N1' Y1' C2' 110.1(3)
O1' Y1' C2' 50.8(3)
B4' Y1' C2' 58.3(3)
B5' Y1' C2' 57.2(3)
B3' Y1' C2' 33.9(3)
O2' Y1' C1' 126.9(3)
O3' Y1' C1' 117.9(3)
O4' Y1' C1' 91.0(3)
N1' Y1' C1' 138.1(3)
O1' Y1' C1' 50.9(3)
B4' Y1' C1' 58.7(3)
B5' Y1' C1' 33.5(3)
B3' Y1' C1' 58.7(3)
C2' Y1' C1' 33.6(3)
C17' N1' C13' 117.7(8)
C17' N1' Y1' 116.5(6)
C13' N1' Y1' 125.8(6)
C33' N2' C31' 117.1(13)
C33' N2' C32' 112.8(14)
C31' N2' C32' 109.2(12)
C17 N1 C13 117.9(8)
C17 N1 Y1 115.6(6)
C13 N1 Y1 126.4(7)
C31 N2 C33 116.9(11)
C31 N2 C32 110.0(11)
C33 N2 C32 110.3(12)
C11 O1 C12 104.8(8)
C11 O1 Y1 92.9(5)
C12 O1 Y1 94.6(5)
C18 O2 Y1 131.0(6)
C34 O3 C37 109.3(7)
C34 O3 Y1 119.6(6)
C37 O3 Y1 131.0(6)
C41 O4 C38 108.7(9)
C41 O4 Y1 130.1(7)
C38 O4 Y1 121.2(7)
C12' O1' C11' 106.8(8)
C12' O1' Y1' 95.4(5)
C11' O1' Y1' 95.6(5)
C18' O2' Y1' 133.2(5)
C34' O3' C37' 109.7(8)
C34' O3' Y1' 130.9(7)
C37' O3' Y1' 119.2(6)
C38' O4' C41' 108.2(8)
C38' O4' Y1' 131.1(6)
C41' O4' Y1' 120.6(6)
C11' C1' B5' 130.6(10)
C11' C1' C2' 102.9(9)
B5' C1' C2' 109.1(8)
C11' C1' B10' 130.2(9)
B5' C1' B10' 68.5(8)
C2' C1' B10' 112.6(9)
C11' C1' B6' 111.2(10)
B5' C1' B6' 116.5(10)
C2' C1' B6' 63.4(7)
B10' C1' B6' 60.7(7)
C11' C1' Y1' 87.7(6)
B5' C1' Y1' 68.8(5)
C2' C1' Y1' 71.3(5)
B10' C1' Y1' 135.7(7)
B6' C1' Y1' 133.6(7)
B3' C2' C1' 115.2(8)
B3' C2' C12' 127.4(10)
C1' C2' C12' 103.1(8)
B3' C2' B7' 65.6(7)
C1' C2' B7' 112.1(9)
C12' C2' B7' 130.5(9)
B3' C2' B6' 117.7(10)
C1' C2' B6' 61.7(7)
C12' C2' B6' 111.7(9)
B7' C2' B6' 61.7(8)
B3' C2' Y1' 71.0(6)
C1' C2' Y1' 75.2(5)
C12' C2' Y1' 86.6(6)
B7' C2' Y1' 134.6(7)
B6' C2' Y1' 135.7(7)
O1' C11' C1' 101.4(7)
O1' C12' C2' 100.1(8)
C14' C13' N1' 121.6(9)
C13' C14' C15' 123.1(10)
C16' C15' C14' 115.1(10)
C15' C16' C17' 119.8(9)
N1' C17' C16' 122.6(8)
N1' C17' C18' 115.2(8)
C16' C17' C18' 122.2(8)
O2' C18' C25' 113.0(8)
O2' C18' C17' 107.1(7)
C25' C18' C17' 109.4(8)
O2' C18' C19' 109.6(8)
C25' C18' C19' 111.6(8)
C17' C18' C19' 105.7(8)
C24' C19' C20' 119.6(10)
C24' C19' C18' 118.9(10)
C20' C19' C18' 120.9(10)
C19' C20' C21' 120.1(12)
C22' C21' C20' 121.2(13)
C21' C22' C23' 118.5(14)
C22' C23' C24' 122.5(13)
C19' C24' C23' 117.9(11)
C26' C25' C18' 115.3(8)
C31' C26' C27' 116.9(9)
C31' C26' C25' 121.8(10)
C27' C26' C25' 121.3(9)
C28' C27' C26' 126.0(11)
C27' C28' C29' 116.6(13)
C28' C29' C30' 120.6(13)
C31' C30' C29' 116.5(14)
C26' C31' N2' 118.9(10)
C26' C31' C30' 121.0(12)
N2' C31' C30' 119.5(12)
O3' C34' C35' 109.0(10)
C36' C35' C34' 106.4(11)
C35' C36' C37' 106.8(12)
O3' C37' C36' 106.4(9)
O4' C38' C39' 102.0(10)
C40' C39' C38' 107.5(13)
C39' C40' C41' 108.5(11)
C40' C41' O4' 104.9(10)
C2 B3 B4 106.4(9)
C2 B3 B8 105.0(8)
B4 B3 B8 63.3(7)
C2 B3 B7 61.7(7)
B4 B3 B7 111.5(9)
B8 B3 B7 58.1(7)
C2 B3 Y1 73.9(5)
B4 B3 Y1 69.8(5)
B8 B3 Y1 130.6(8)
B7 B3 Y1 134.2(8)
B3 B4 B5 107.1(9)
B3 B4 B9 106.7(8)
B5 B4 B9 57.7(7)
B3 B4 B8 59.0(7)
B5 B4 B8 106.2(8)
B9 B4 B8 60.3(7)
B3 B4 Y1 74.1(6)
B5 B4 Y1 72.3(6)
B9 B4 Y1 128.2(7)
B8 B4 Y1 130.7(7)
C1 B5 B9 103.7(8)
C1 B5 B4 104.9(8)
B9 B5 B4 62.1(7)
C1 B5 B10 57.3(7)
B9 B5 B10 60.9(7)
B4 B5 B10 110.9(9)
C1 B5 Y1 75.3(6)
B9 B5 Y1 130.2(8)
B4 B5 Y1 70.0(5)
B10 B5 Y1 131.6(7)
C1 B6 B11 104.4(9)
C1 B6 B10 57.4(7)
B11 B6 B10 63.4(9)
C1 B6 C2 54.6(6)
B11 B6 C2 103.2(9)
B10 B6 C2 102.5(8)
C1 B6 B7 103.7(8)
B11 B6 B7 58.9(8)
B10 B6 B7 110.2(11)
C2 B6 B7 59.3(7)
B8 B7 B11 61.1(8)
B8 B7 C2 100.2(8)
B11 B7 C2 101.4(9)
B8 B7 B3 58.5(7)
B11 B7 B3 106.0(9)
C2 B7 B3 55.0(6)
B8 B7 B6 105.7(10)
B11 B7 B6 57.7(8)
C2 B7 B6 58.3(7)
B3 B7 B6 104.2(9)
B7 B8 B3 63.5(8)
B7 B8 B11 60.7(7)
B3 B8 B11 109.5(9)
B7 B8 B4 111.4(9)
B3 B8 B4 57.7(6)
B11 B8 B4 110.2(9)
B7 B8 B9 110.1(9)
B3 B8 B9 105.3(9)
B11 B8 B9 61.3(7)
B4 B8 B9 59.7(6)
B5 B9 B10 62.3(7)
B5 B9 B4 60.2(7)
B10 B9 B4 110.6(9)
B5 B9 B8 107.9(9)
B10 B9 B8 108.1(9)
B4 B9 B8 60.0(6)
B5 B9 B11 110.2(10)
B10 B9 B11 61.2(7)
B4 B9 B11 108.1(9)
B8 B9 B11 58.4(6)
C1 B10 B6 60.4(7)
C1 B10 B9 100.4(8)
B6 B10 B9 105.9(11)
C1 B10 B5 57.2(6)
B6 B10 B5 107.5(9)
B9 B10 B5 56.8(7)
C1 B10 B11 102.3(9)
B6 B10 B11 57.6(8)
B9 B10 B11 60.2(8)
B5 B10 B11 105.1(9)
B6 B11 B7 63.4(8)
B6 B11 B8 108.0(9)
B7 B11 B8 58.3(7)
B6 B11 B9 105.7(9)
B7 B11 B9 107.4(8)
B8 B11 B9 60.3(6)
B6 B11 B10 59.0(8)
B7 B11 B10 110.2(9)
B8 B11 B10 107.6(8)
B9 B11 B10 58.6(7)
C2' B3' B7' 58.8(7)
C2' B3' B4' 103.0(9)
B7' B3' B4' 106.5(9)
C2' B3' B8' 102.9(9)
B7' B3' B8' 59.0(7)
B4' B3' B8' 59.0(7)
C2' B3' Y1' 75.1(6)
B7' B3' Y1' 132.2(7)
B4' B3' Y1' 70.1(5)
B8' B3' Y1' 127.4(8)
B5' B4' B8' 107.9(9)
B5' B4' B3' 104.8(8)
B8' B4' B3' 61.4(7)
B5' B4' B9' 61.2(7)
B8' B4' B9' 60.2(7)
B3' B4' B9' 108.8(8)
B5' B4' Y1' 71.1(5)
B8' B4' Y1' 130.5(7)
B3' B4' Y1' 71.0(5)
B9' B4' Y1' 130.6(7)
C1' B5' B4' 107.5(8)
C1' B5' B10' 56.4(7)
B4' B5' B10' 109.8(9)
C1' B5' B9' 104.7(9)
B4' B5' B9' 60.7(7)
B10' B5' B9' 61.0(7)
C1' B5' Y1' 77.6(6)
B4' B5' Y1' 70.9(5)
B10' B5' Y1' 132.5(7)
B9' B5' Y1' 130.0(7)
B11' B6' B10' 65.0(9)
B11' B6' C1' 104.9(11)
B10' B6' C1' 56.3(8)
B11' B6' B7' 61.2(9)
B10' B6' B7' 111.7(12)
C1' B6' B7' 101.9(10)
B11' B6' C2' 102.8(11)
B10' B6' C2' 101.9(10)
C1' B6' C2' 54.9(6)
B7' B6' C2' 56.1(7)
C2' B7' B11' 104.0(9)
C2' B7' B6' 62.2(7)
B11' B7' B6' 56.6(8)
C2' B7' B3' 55.6(7)
B11' B7' B3' 111.0(10)
B6' B7' B3' 109.8(10)
C2' B7' B8' 103.1(9)
B11' B7' B8' 61.5(8)
B6' B7' B8' 107.3(10)
B3' B7' B8' 62.4(7)
B7' B8' B4' 106.6(9)
B7' B8' B11' 58.4(7)
B4' B8' B11' 108.1(9)
B7' B8' B9' 107.5(9)
B4' B8' B9' 60.4(7)
B11' B8' B9' 61.2(7)
B7' B8' B3' 58.5(7)
B4' B8' B3' 59.6(7)
B11' B8' B3' 105.5(9)
B9' B8' B3' 107.5(9)
B8' B9' B4' 59.4(7)
B8' B9' B5' 104.8(9)
B4' B9' B5' 58.1(6)
B8' B9' B11' 59.2(7)
B4' B9' B11' 105.9(9)
B5' B9' B11' 104.7(9)
B8' B9' B10' 106.6(9)
B4' B9' B10' 106.5(8)
B5' B9' B10' 59.5(7)
B11' B9' B10' 58.9(7)
C1' B10' B6' 63.0(8)
C1' B10' B11' 103.5(9)
B6' B10' B11' 56.4(8)
C1' B10' B5' 55.1(6)
B6' B10' B5' 107.6(9)
B11' B10' B5' 105.8(9)
C1' B10' B9' 102.5(9)
B6' B10' B9' 106.6(10)
B11' B10' B9' 60.3(7)
B5' B10' B9' 59.5(7)
B6' B11' B7' 62.2(8)
B6' B11' B8' 110.7(10)
B7' B11' B8' 60.1(7)
B6' B11' B10' 58.7(8)
B7' B11' B10' 107.6(9)
B8' B11' B10' 108.4(9)
B6' B11' B9' 108.9(11)
B7' B11' B9' 107.7(9)
B8' B11' B9' 59.6(7)
B10' B11' B9' 60.8(7)
C2 C1 C11 102.5(9)
C2 C1 B5 110.3(8)
C11 C1 B5 131.1(9)
C2 C1 B10 114.0(9)
C11 C1 B10 130.3(10)
B5 C1 B10 65.5(7)
C2 C1 B6 63.8(7)
C11 C1 B6 111.0(9)
B5 C1 B6 115.7(9)
B10 C1 B6 62.3(8)
C2 C1 Y1 72.8(5)
C11 C1 Y1 87.2(6)
B5 C1 Y1 69.8(5)
B10 C1 Y1 134.2(7)
B6 C1 Y1 135.4(7)
C12 C2 C1 106.9(9)
C12 C2 B3 130.9(9)
C1 C2 B3 111.2(8)
C12 C2 B6 110.4(9)
C1 C2 B6 61.6(7)
B3 C2 B6 114.3(9)
C12 C2 B7 126.8(9)
C1 C2 B7 111.8(9)
B3 C2 B7 63.3(7)
B6 C2 B7 62.4(7)
C12 C2 Y1 90.9(6)
C1 C2 Y1 74.2(5)
B3 C2 Y1 71.6(5)
B6 C2 Y1 134.6(7)
B7 C2 Y1 133.5(7)
O1 C11 C1 101.9(8)
O1 C12 C2 98.9(8)
N1 C13 C14 122.6(11)
C15 C14 C13 120.1(11)
C16 C15 C14 117.8(10)
C15 C16 C17 119.8(10)
N1 C17 C16 121.4(9)
N1 C17 C18 115.1(8)
C16 C17 C18 123.4(9)
O2 C18 C17 109.6(8)
O2 C18 C19 110.9(8)
C17 C18 C19 105.6(8)
O2 C18 C25 110.6(8)
C17 C18 C25 108.0(8)
C19 C18 C25 112.0(8)
C20 C19 C24 118.3(10)
C20 C19 C18 123.7(9)
C24 C19 C18 117.6(9)
C21 C20 C19 119.7(12)
C20 C21 C22 117.1(13)
C23 C22 C21 122.7(14)
C22 C23 C24 120.2(13)
C23 C24 C19 121.9(10)
C26 C25 C18 118.2(8)
C31 C26 C27 118.2(10)
C31 C26 C25 119.5(10)
C27 C26 C25 122.3(9)
C28 C27 C26 119.8(11)
C29 C28 C27 124.5(12)
C28 C29 C30 114.8(12)
C31 C30 C29 123.9(11)
C30 C31 C26 118.7(11)
C30 C31 N2 121.9(11)
C26 C31 N2 119.4(11)
O3 C34 C35 104.3(8)
C36 C35 C34 104.0(10)
C37 C36 C35 108.2(10)
C36 C37 O3 104.8(9)
C39 C38 O4 104.1(11)
C38 C39 C40 113.7(13)
C39 C40 C41 95.3(14)
O4 C41 C40 110.2(11)

loop_
_geom_bond_atom_site_label_1
_geom_bond_atom_site_label_2
_geom_bond_distance
Y1 O2 2.091(6)
Y1 O4 2.372(7)
Y1 O3 2.376(6)
Y1 N1 2.482(7)
Y1 B4 2.659(11)
Y1 O1 2.683(7)
Y1 B5 2.695(11)
Y1 B3 2.724(11)
Y1 C2 2.759(10)
Y1 C1 2.778(10)
Y1' O2' 2.115(6)
Y1' O3' 2.362(7)
Y1' O4' 2.397(6)
Y1' N1' 2.480(7)
Y1' O1' 2.665(7)
Y1' B4' 2.703(11)
Y1' B5' 2.706(11)
Y1' B3' 2.717(12)
Y1' C2' 2.777(11)
Y1' C1' 2.834(10)
N1' C17' 1.330(11)
N1' C13' 1.369(10)
N2' C33' 1.381(16)
N2' C31' 1.398(13)
N2' C32' 1.566(19)
N1 C17 1.332(11)
N1 C13 1.360(11)
N2 C31 1.433(13)
N2 C33 1.491(16)
N2 C32 1.54(2)
O1 C11 1.475(12)
O1 C12 1.510(12)
O2 C18 1.380(10)
O3 C34 1.460(11)
O3 C37 1.465(11)
O4 C41 1.491(12)
O4 C38 1.494(13)
O1' C12' 1.416(12)
O1' C11' 1.497(12)
O2' C18' 1.364(10)
O3' C34' 1.423(11)
O3' C37' 1.480(12)
O4' C38' 1.460(11)
O4' C41' 1.524(11)
C1' C11' 1.563(13)
C1' B5' 1.604(15)
C1' C2' 1.621(13)
C1' B10' 1.630(16)
C1' B6' 1.745(18)
C2' B3' 1.604(15)
C2' C12' 1.627(14)
C2' B7' 1.663(16)
C2' B6' 1.772(17)
C13' C14' 1.323(13)
C14' C15' 1.423(14)
C15' C16' 1.371(13)
C16' C17' 1.420(12)
C17' C18' 1.562(12)
C18' C25' 1.549(13)
C18' C19' 1.572(13)
C19' C24' 1.331(12)
C19' C20' 1.373(13)
C20' C21' 1.423(15)
C21' C22' 1.314(16)
C22' C23' 1.339(17)
C23' C24' 1.450(16)
C25' C26' 1.483(12)
C26' C31' 1.394(14)
C26' C27' 1.413(13)
C27' C28' 1.319(13)
C28' C29' 1.441(19)
C29' C30' 1.44(2)
C30' C31' 1.407(16)
C34' C35' 1.529(16)
C35' C36' 1.481(18)
C36' C37' 1.535(16)
C38' C39' 1.533(16)
C39' C40' 1.424(17)
C40' C41' 1.477(16)
B3 C2 1.629(16)
B3 B4 1.669(16)
B3 B8 1.692(16)
B3 B7 1.776(17)
B4 B5 1.728(16)
B4 B9 1.759(15)
B4 B8 1.763(15)
B5 C1 1.643(15)
B5 B9 1.682(17)
B5 B10 1.780(15)
B6 C1 1.698(16)
B6 B11 1.703(19)
B6 B10 1.729(19)
B6 C2 1.731(15)
B6 B7 1.802(19)
B7 B8 1.685(17)
B7 B11 1.727(19)
B7 C2 1.749(16)
B8 B11 1.734(16)
B8 B9 1.769(17)
B9 B10 1.756(19)
B9 B11 1.785(17)
B10 C1 1.645(16)
B10 B11 1.80(2)
B3' B7' 1.769(17)
B3' B4' 1.805(17)
B3' B8' 1.839(17)
B4' B5' 1.765(16)
B4' B8' 1.795(17)
B4' B9' 1.813(16)
B5' B10' 1.820(17)
B5' B9' 1.821(17)
B6' B11' 1.67(2)
B6' B10' 1.71(2)
B6' B7' 1.76(2)
B7' B11' 1.747(18)
B7' B8' 1.779(19)
B8' B11' 1.803(18)
B8' B9' 1.810(17)
B9' B11' 1.838(18)
B9' B10' 1.847(19)
B10' B11' 1.81(2)
C1 C2 1.573(13)
C1 C11 1.575(14)
C2 C12 1.545(14)
C13 C14 1.392(13)
C14 C15 1.379(14)
C15 C16 1.372(14)
C16 C17 1.439(13)
C17 C18 1.524(13)
C18 C19 1.561(13)
C18 C25 1.594(12)
C19 C20 1.386(13)
C19 C24 1.390(12)
C20 C21 1.384(16)
C21 C22 1.463(19)
C22 C23 1.249(17)
C23 C24 1.371(14)
C25 C26 1.495(13)
C26 C31 1.385(14)
C26 C27 1.395(13)
C27 C28 1.365(14)
C28 C29 1.331(15)
C29 C30 1.409(15)
C30 C31 1.363(15)
C34 C35 1.491(14)
C35 C36 1.449(15)
C36 C37 1.441(14)
C38 C39 1.492(16)
C39 C40 1.57(2)
C40 C41 1.591(18)

loop_
_platon_squeeze_void_nr
_platon_squeeze_void_average_x
_platon_squeeze_void_average_y
_platon_squeeze_void_average_z
_platon_squeeze_void_volume
_platon_squeeze_void_count_electrons
1 0.030 0.944 0.454 13.6 -2.0
2 0.042 0.445 0.046 16.4 -7.5
3 0.500 0.415 1.000 676.5 207.7
4 0.500 0.930 0.500 567.6 121.8
5 0.956 0.555 0.953 16.0 -2.5
6 0.970 0.056 0.546 13.9 -2.4
